data_2240210
loop_
_publ_author_name
'Silveira, Gustavo Pozza'
'da Silva, Vinicius Flores'
'Oliver, Allen G.'

_publ_section_title
;
 Crystal structure of
 (4<i>R</i>,5<i>S</i>)-4-methyl-3-methylsulfinyl-5-phenyl-1,3-oxazolidin-2-one
;
_journal_coeditor_code HB7309
_journal_issue 12
_journal_name_full 'Acta Crystallographica Section E'
_journal_page_first o1257
_journal_page_last o1258
_journal_paper_doi 10.1107/S1600536814024702
_journal_volume 70
_journal_year 2014
_chemical_formula_iupac 'C11 H13 N O3 S'
_chemical_formula_moiety 'C11 H13 N O3 S'
_chemical_formula_sum 'C11 H13 N O3 S'
_chemical_formula_weight 239.28
_chemical_name_systematic
;
(4<i>R</i>,5<i>S</i>)-4-Methyl-3-methylsulfinyl-5-phenyl-1,3-oxazolidin-2-one
;
_space_group_crystal_system orthorhombic
_space_group_IT_number 19
_space_group_name_Hall 'P 2ac 2ab'
_space_group_name_H-M_alt 'P 21 21 21'
_symmetry_space_group_name_Hall 'P 2ac 2ab'
_symmetry_space_group_name_H-M 'P 21 21 21'
_atom_sites_solution_hydrogens geom
_audit_creation_method SHELXL-2014/7
_cell_angle_alpha 90
_cell_angle_beta 90
_cell_angle_gamma 90
_cell_formula_units_Z 4
_cell_length_a 6.1605(4)
_cell_length_b 11.8490(8)
_cell_length_c 15.3861(11)
_cell_measurement_reflns_used 9865
_cell_measurement_temperature 100(2)
_cell_measurement_theta_max 31.40
_cell_measurement_theta_min 3.15
_cell_volume 1123.12(13)
_computing_cell_refinement
;
SAINT (Bruker, 2008)
;
_computing_data_collection
;
APEX2 (Bruker, 2008)
;
_computing_data_reduction
;
SAINT (Bruker, 2008)
;
_computing_molecular_graphics
;
XP in SHELXTL (Sheldrick, 2008)
;
_computing_publication_material
;
XCIF (Sheldrick, 2008), enCIFer (Allen <i>et al.</i>,  2004) and
publCIF (Westrip,
2010)
;
_computing_structure_refinement
;
SHELXL2014 (Sheldrick, 2008)
;
_computing_structure_solution
;
SHELXS97 (Sheldrick, 2008)
;
_diffrn_ambient_temperature 100(2)
_diffrn_detector_area_resol_mean 8.33
_diffrn_measured_fraction_theta_full 1.000
_diffrn_measured_fraction_theta_max 1.000
_diffrn_measurement_device_type 'Bruker X8 APEXII CCD'
_diffrn_measurement_method '\f and \w scans'
_diffrn_radiation_monochromator graphite
_diffrn_radiation_source 'fine-focus sealed tube'
_diffrn_radiation_type Mo-K\a
_diffrn_radiation_wavelength 0.71073
_diffrn_reflns_av_R_equivalents 0.0319
_diffrn_reflns_limit_h_max 9
_diffrn_reflns_limit_h_min -8
_diffrn_reflns_limit_k_max 17
_diffrn_reflns_limit_k_min -17
_diffrn_reflns_limit_l_max 22
_diffrn_reflns_limit_l_min -21
_diffrn_reflns_number 30938
_diffrn_reflns_theta_full 25.242
_diffrn_reflns_theta_max 31.581
_diffrn_reflns_theta_min 2.169
_exptl_absorpt_coefficient_mu 0.279
_exptl_absorpt_correction_T_max 0.7462
_exptl_absorpt_correction_T_min 0.7069
_exptl_absorpt_correction_type multi-scan
_exptl_absorpt_process_details
;
(SADABS; Sheldrick, 2007)
;
_exptl_crystal_colour colorless
_exptl_crystal_density_diffrn 1.415
_exptl_crystal_description rod
_exptl_crystal_F_000 504
_exptl_crystal_size_max 0.218
_exptl_crystal_size_mid 0.086
_exptl_crystal_size_min 0.062
_refine_diff_density_max 0.306
_refine_diff_density_min -0.184
_refine_ls_abs_structure_details
;
Flack  <i>x</i> determined using 1431 quotients
[(<i>I</i>^+^)-(<i>I</i>^-^)]/[(<i>I</i>^+^)+(<i>I</i>^-^)]
(Parsons <i>et al.</i>, 2013)
;
_refine_ls_abs_structure_Flack -0.012(16)
_refine_ls_extinction_method none
_refine_ls_goodness_of_fit_ref 1.026
_refine_ls_hydrogen_treatment constr
_refine_ls_matrix_type full
_refine_ls_number_parameters 147
_refine_ls_number_reflns 3761
_refine_ls_number_restraints 0
_refine_ls_restrained_S_all 1.026
_refine_ls_R_factor_all 0.0311
_refine_ls_R_factor_gt 0.0274
_refine_ls_shift/su_max 0.001
_refine_ls_shift/su_mean 0.000
_refine_ls_structure_factor_coef Fsqd
_refine_ls_weighting_details 'w=1/[\s^2^(Fo^2^)+(0.0431P)^2^+0.1270P] where P=(Fo^2^+2Fc^2^)/3'
_refine_ls_weighting_scheme calc
_refine_ls_wR_factor_gt 0.0685
_refine_ls_wR_factor_ref 0.0704
_reflns_number_gt 3507
_reflns_number_total 3761
_reflns_threshold_expression I>2\s(I)
_cod_data_source_file hb7309sup1.cif
_cod_data_source_block I
_cod_database_code 2240210
_cod_database_fobs_code 2240210
_shelx_space_group_comment
;
The symmetry employed for this shelxl refinement is uniquely defined
by the following loop, which should always be used as a source of
symmetry information in preference to the above space-group names.
They are only intended as comments.
;
_shelx_estimated_absorpt_t_min 0.942
_shelx_estimated_absorpt_t_max 0.983

loop_
_space_group_symop_operation_xyz
'x, y, z'
'x+1/2, -y+1/2, -z'
'-x, y+1/2, -z+1/2'
'-x+1/2, -y, z+1/2'

loop_
_atom_site_type_symbol
_atom_site_label
_atom_site_fract_x
_atom_site_fract_y
_atom_site_fract_z
_atom_site_U_iso_or_equiv
_atom_site_adp_type
_atom_site_calc_flag
_atom_site_occupancy
S S1 0.97856(6) 0.27012(3) 0.33636(2) 0.01721(9) Uani d 1
N N1 0.8121(2) 0.16070(11) 0.31202(8) 0.0153(2) Uani d 1
O O1 0.74140(17) 0.00157(9) 0.24121(6) 0.0175(2) Uani d 1
O O2 1.04668(18) 0.09415(9) 0.20595(7) 0.0194(2) Uani d 1
O O3 1.13406(18) 0.23613(11) 0.40470(7) 0.0241(2) Uani d 1
C C1 0.5547(2) 0.02282(12) 0.29661(9) 0.0156(3) Uani d 1
H H1 0.4376 0.0589 0.2612 0.019 Uiso calc 1
C C2 0.6387(2) 0.10893(12) 0.36433(9) 0.0152(3) Uani d 1
H H2 0.5236 0.1659 0.3775 0.018 Uiso calc 1
C C3 0.8831(2) 0.08716(12) 0.24861(9) 0.0154(3) Uani d 1
C C4 0.4715(2) -0.08568(12) 0.33334(9) 0.0155(2) Uani d 1
C C5 0.5964(2) -0.18255(12) 0.33741(10) 0.0169(2) Uani d 1
H H5 0.7380 -0.1831 0.3130 0.020 Uiso calc 1
C C6 0.5153(3) -0.27897(12) 0.37712(9) 0.0190(3) Uani d 1
H H6 0.6021 -0.3451 0.3803 0.023 Uiso calc 1
C C7 0.3081(3) -0.27882(14) 0.41209(9) 0.0208(3) Uani d 1
H H7 0.2528 -0.3447 0.4394 0.025 Uiso calc 1
C C8 0.1815(3) -0.18222(14) 0.40706(10) 0.0221(3) Uani d 1
H H8 0.0387 -0.1823 0.4304 0.026 Uiso calc 1
C C9 0.2623(2) -0.08596(14) 0.36827(10) 0.0204(3) Uani d 1
H H9 0.1755 -0.0198 0.3653 0.025 Uiso calc 1
C C10 0.7241(3) 0.05758(13) 0.44793(10) 0.0189(3) Uani d 1
H H10A 0.8343 0.0006 0.4342 0.028 Uiso calc 1
H H10B 0.6043 0.0221 0.4796 0.028 Uiso calc 1
H H10C 0.7889 0.1169 0.4840 0.028 Uiso calc 1
C C11 0.7753(3) 0.35377(13) 0.38865(10) 0.0211(3) Uani d 1
H H11A 0.7344 0.3184 0.4439 0.032 Uiso calc 1
H H11B 0.6474 0.3592 0.3510 0.032 Uiso calc 1
H H11C 0.8327 0.4295 0.3997 0.032 Uiso calc 1

loop_
_atom_site_aniso_label
_atom_site_aniso_U_11
_atom_site_aniso_U_22
_atom_site_aniso_U_33
_atom_site_aniso_U_12
_atom_site_aniso_U_13
_atom_site_aniso_U_23
S1 0.01616(15) 0.01850(15) 0.01696(15) -0.00282(12) -0.00025(12) 0.00138(12)
N1 0.0135(5) 0.0171(5) 0.0154(5) -0.0015(4) 0.0024(4) 0.0005(4)
O1 0.0169(5) 0.0178(5) 0.0179(5) -0.0019(4) 0.0058(4) -0.0002(4)
O2 0.0158(5) 0.0222(5) 0.0202(5) 0.0013(4) 0.0045(4) 0.0026(4)
O3 0.0191(5) 0.0288(6) 0.0245(5) 0.0005(5) -0.0068(4) -0.0011(5)
C1 0.0114(6) 0.0180(6) 0.0174(6) 0.0006(5) 0.0021(5) 0.0025(5)
C2 0.0136(6) 0.0147(6) 0.0172(6) 0.0011(5) 0.0045(5) 0.0010(5)
C3 0.0147(6) 0.0162(6) 0.0152(6) 0.0017(5) -0.0004(5) 0.0027(5)
C4 0.0133(5) 0.0183(6) 0.0149(5) -0.0014(5) -0.0004(5) 0.0014(5)
C5 0.0160(6) 0.0185(6) 0.0160(6) -0.0004(5) 0.0011(5) -0.0016(5)
C6 0.0243(7) 0.0161(6) 0.0166(6) -0.0003(6) -0.0016(5) -0.0021(5)
C7 0.0245(7) 0.0225(7) 0.0155(6) -0.0078(6) -0.0025(5) 0.0029(6)
C8 0.0148(6) 0.0311(8) 0.0203(7) -0.0040(6) 0.0007(5) 0.0065(6)
C9 0.0140(6) 0.0252(7) 0.0221(7) 0.0015(6) -0.0004(5) 0.0060(6)
C10 0.0229(7) 0.0185(7) 0.0153(6) -0.0003(6) 0.0031(6) 0.0003(5)
C11 0.0240(7) 0.0173(6) 0.0220(7) 0.0020(6) 0.0001(6) 0.0004(6)

loop_
_atom_type_symbol
_atom_type_description
_atom_type_scat_dispersion_real
_atom_type_scat_dispersion_imag
_atom_type_scat_source
C C 0.0033 0.0016 'International Tables Vol C Tables 4.2.6.8 and 6.1.1.4'
H H 0.0000 0.0000 'International Tables Vol C Tables 4.2.6.8 and 6.1.1.4'
N N 0.0061 0.0033 'International Tables Vol C Tables 4.2.6.8 and 6.1.1.4'
O O 0.0106 0.0060 'International Tables Vol C Tables 4.2.6.8 and 6.1.1.4'
S S 0.1246 0.1234 'International Tables Vol C Tables 4.2.6.8 and 6.1.1.4'

loop_
_geom_angle_atom_site_label_1
_geom_angle_atom_site_label_2
_geom_angle_atom_site_label_3
_geom_angle
O3 S1 N1 109.93(7)
O3 S1 C11 106.55(7)
N1 S1 C11 95.73(7)
C3 N1 C2 110.71(12)
C3 N1 S1 116.62(10)
C2 N1 S1 129.58(10)
C3 O1 C1 109.49(11)
O1 C1 C4 110.13(11)
O1 C1 C2 104.16(11)
C4 C1 C2 115.28(11)
O1 C1 H1 109.0
C4 C1 H1 109.0
C2 C1 H1 109.0
N1 C2 C10 112.29(12)
N1 C2 C1 98.58(11)
C10 C2 C1 114.99(12)
N1 C2 H2 110.2
C10 C2 H2 110.2
C1 C2 H2 110.2
O2 C3 O1 123.30(13)
O2 C3 N1 127.34(14)
O1 C3 N1 109.34(11)
C5 C4 C9 119.60(13)
C5 C4 C1 122.67(12)
C9 C4 C1 117.65(13)
C4 C5 C6 120.18(13)
C4 C5 H5 119.9
C6 C5 H5 119.9
C7 C6 C5 120.08(14)
C7 C6 H6 120.0
C5 C6 H6 120.0
C6 C7 C8 119.83(14)
C6 C7 H7 120.1
C8 C7 H7 120.1
C9 C8 C7 120.21(14)
C9 C8 H8 119.9
C7 C8 H8 119.9
C8 C9 C4 120.09(14)
C8 C9 H9 120.0
C4 C9 H9 120.0
C2 C10 H10A 109.5
C2 C10 H10B 109.5
H10A C10 H10B 109.5
C2 C10 H10C 109.5
H10A C10 H10C 109.5
H10B C10 H10C 109.5
S1 C11 H11A 109.5
S1 C11 H11B 109.5
H11A C11 H11B 109.5
S1 C11 H11C 109.5
H11A C11 H11C 109.5
H11B C11 H11C 109.5

loop_
_geom_bond_atom_site_label_1
_geom_bond_atom_site_label_2
_geom_bond_distance
S1 O3 1.4783(12)
S1 N1 1.6948(13)
S1 C11 1.7882(16)
N1 C3 1.3791(18)
N1 C2 1.4716(18)
O1 C3 1.3428(17)
O1 C1 1.4534(16)
O2 C3 1.2056(17)
C1 C4 1.4952(19)
C1 C2 1.547(2)
C1 H1 1.0000
C2 C10 1.517(2)
C2 H2 1.0000
C4 C5 1.3832(19)
C4 C9 1.396(2)
C5 C6 1.389(2)
C5 H5 0.9500
C6 C7 1.385(2)
C6 H6 0.9500
C7 C8 1.387(2)
C7 H7 0.9500
C8 C9 1.380(2)
C8 H8 0.9500
C9 H9 0.9500
C10 H10A 0.9800
C10 H10B 0.9800
C10 H10C 0.9800
C11 H11A 0.9800
C11 H11B 0.9800
C11 H11C 0.9800

loop_
_geom_torsion_atom_site_label_1
_geom_torsion_atom_site_label_2
_geom_torsion_atom_site_label_3
_geom_torsion_atom_site_label_4
_geom_torsion
O3 S1 N1 C3 -88.16(11)
C11 S1 N1 C3 161.92(11)
O3 S1 N1 C2 69.87(14)
C11 S1 N1 C2 -40.05(14)
C3 O1 C1 C4 -145.05(12)
C3 O1 C1 C2 -20.89(14)
C3 N1 C2 C10 96.80(14)
S1 N1 C2 C10 -62.25(16)
C3 N1 C2 C1 -24.78(14)
S1 N1 C2 C1 176.17(11)
O1 C1 C2 N1 26.31(13)
C4 C1 C2 N1 147.08(12)
O1 C1 C2 C10 -93.27(14)
C4 C1 C2 C10 27.50(17)
C1 O1 C3 O2 -175.68(13)
C1 O1 C3 N1 5.38(15)
C2 N1 C3 O2 -165.15(14)
S1 N1 C3 O2 -3.1(2)
C2 N1 C3 O1 13.73(15)
S1 N1 C3 O1 175.77(9)
O1 C1 C4 C5 19.91(18)
C2 C1 C4 C5 -97.55(16)
O1 C1 C4 C9 -163.13(12)
C2 C1 C4 C9 79.41(16)
C9 C4 C5 C6 -0.9(2)
C1 C4 C5 C6 175.97(13)
C4 C5 C6 C7 0.6(2)
C5 C6 C7 C8 0.2(2)
C6 C7 C8 C9 -0.8(2)
C7 C8 C9 C4 0.5(2)
C5 C4 C9 C8 0.4(2)
C1 C4 C9 C8 -176.66(14)
